data_4077261
loop_
_publ_author_name
'Falvello, Larry R.'
'Fern\'andez, Susana'
'Larraz, Carmen'
'Llusar, Rosa'
'Navarro, Rafael'
'Urriolabeitia, Esteban P.'

_publ_section_title
;
 C&#x2212;H Activation in Phosphonium Salts Promoted by Platinum(II)
 Complexes
;
_journal_issue 7
_journal_name_full Organometallics
_journal_page_first 1424
_journal_paper_doi 10.1021/om001034i
_journal_volume 20
_journal_year 2001
_chemical_formula_sum 'C22 H19 Cl4 P Pt'
_chemical_formula_weight 651.23
_chemical_name_systematic
;
 ?
;
_space_group_IT_number 14
_symmetry_cell_setting monoclinic
_symmetry_space_group_name_Hall '-P 2ybc'
_symmetry_space_group_name_H-M 'P 1 21/c 1'
_atom_sites_solution_hydrogens geom
_atom_sites_solution_primary direct
_atom_sites_solution_secondary difmap
_audit_creation_method SHELXL-97
_cell_angle_alpha 90.00
_cell_angle_beta 102.882(6)
_cell_angle_gamma 90.00
_cell_formula_units_Z 4
_cell_length_a 12.5634(10)
_cell_length_b 11.4472(9)
_cell_length_c 16.6823(11)
_cell_measurement_temperature 300(2)
_cell_volume 2338.8(3)
_computing_structure_refinement 'SHELXL-97 (Sheldrick, 1997)'
_computing_structure_solution 'SHELXS-97 (Sheldrick, 1990)'
_diffrn_ambient_temperature 300(2)
_diffrn_measured_fraction_theta_full 0.951
_diffrn_measured_fraction_theta_max 0.951
_diffrn_radiation_monochromator graphite
_diffrn_radiation_source 'fine-focus sealed tube'
_diffrn_radiation_type MoK\a
_diffrn_radiation_wavelength 0.71073
_diffrn_reflns_av_R_equivalents 0.0415
_diffrn_reflns_av_sigmaI/netI 0.0636
_diffrn_reflns_limit_h_max 16
_diffrn_reflns_limit_h_min 0
_diffrn_reflns_limit_k_max 14
_diffrn_reflns_limit_k_min 0
_diffrn_reflns_limit_l_max 21
_diffrn_reflns_limit_l_min -21
_diffrn_reflns_number 5585
_diffrn_reflns_theta_full 27.47
_diffrn_reflns_theta_max 27.47
_diffrn_reflns_theta_min 2.18
_exptl_absorpt_coefficient_mu 6.531
_exptl_absorpt_correction_T_max 0.5612
_exptl_absorpt_correction_T_min 0.2532
_exptl_crystal_density_diffrn 1.849
_exptl_crystal_density_method 'not measured'
_exptl_crystal_F_000 1248
_exptl_crystal_size_max 0.29
_exptl_crystal_size_mid 0.19
_exptl_crystal_size_min 0.10
_refine_diff_density_max 1.114
_refine_diff_density_min -0.843
_refine_diff_density_rms 0.173
_refine_ls_extinction_method none
_refine_ls_goodness_of_fit_ref 1.053
_refine_ls_hydrogen_treatment mixed
_refine_ls_matrix_type full
_refine_ls_number_parameters 260
_refine_ls_number_reflns 5347
_refine_ls_number_restraints 6
_refine_ls_restrained_S_all 1.056
_refine_ls_R_factor_all 0.0731
_refine_ls_R_factor_gt 0.0493
_refine_ls_shift/su_max 0.001
_refine_ls_shift/su_mean 0.000
_refine_ls_structure_factor_coef Fsqd
_refine_ls_weighting_details 'w=1/[\s^2^(Fo^2^)+(0.0443P)^2^+10.0977P] where P=(Fo^2^+2Fc^2^)/3'
_refine_ls_weighting_scheme calc
_refine_ls_wR_factor_gt 0.1161
_refine_ls_wR_factor_ref 0.1293
_reflns_number_gt 4012
_reflns_number_total 5347
_reflns_threshold_expression >2sigma(I)
_cod_data_source_file om001034i.cif
_cod_data_source_block x
_cod_depositor_comments
;
The following automatic conversions were performed:

'_refine_ls_weighting_scheme' value 'calc
w=1/[\s^2^(Fo^2^)+(0.0443P)^2^+10.0977P] where P=(Fo^2^+2Fc^2^)/3'
was changed to 'calc'. New tag '_refine_ls_weighting_details' was
created. The value of the new tag was set to
'w=1/[\s^2^(Fo^2^)+(0.0443P)^2^+10.0977P] where P=(Fo^2^+2Fc^2^)/3'.

Automatic conversion script
Id: cif_fix_values 3143 2015-03-26 13:38:13Z robertas 
;
_cod_original_sg_symbol_H-M P2(1)/c
_cod_database_code 4077261

loop_
_symmetry_equiv_pos_as_xyz
'x, y, z'
'-x, y+1/2, -z+1/2'
'-x, -y, -z'
'x, -y-1/2, z-1/2'

loop_
_atom_site_label
_atom_site_type_symbol
_atom_site_fract_x
_atom_site_fract_y
_atom_site_fract_z
_atom_site_U_iso_or_equiv
_atom_site_adp_type
_atom_site_occupancy
_atom_site_calc_flag
_atom_site_refinement_flags
Pt1 Pt 0.79937(3) 0.06376(3) 0.207583(19) 0.03810(11) Uani 1 d .
Cl1 Cl 0.8603(2) 0.2615(2) 0.20405(15) 0.0539(6) Uani 1 d .
Cl2 Cl 0.6620(2) 0.1279(3) 0.26670(18) 0.0658(7) Uani 1 d .
P1 P 0.82405(18) -0.1014(2) 0.06721(12) 0.0366(5) Uani 1 d .
C1 C 0.7334(7) -0.0364(8) -0.0191(5) 0.042(2) Uani 1 d .
C2 C 0.6225(8) -0.0561(9) -0.0365(5) 0.049(2) Uani 1 d .
H2 H 0.5913 -0.1019 -0.0018 0.059 Uiso 1 calc R
C3 C 0.5582(10) -0.0066(11) -0.1063(7) 0.068(3) Uani 1 d .
H3 H 0.4835 -0.0208 -0.1192 0.081 Uiso 1 calc R
C4 C 0.6030(10) 0.0629(10) -0.1566(7) 0.068(3) Uani 1 d .
H4 H 0.5584 0.0977 -0.2023 0.082 Uiso 1 calc R
C5 C 0.7102(10) 0.0811(10) -0.1404(7) 0.065(3) Uani 1 d .
H5 H 0.7399 0.1272 -0.1757 0.078 Uiso 1 calc R
C6 C 0.7775(9) 0.0328(10) -0.0724(6) 0.061(3) Uani 1 d .
H6 H 0.8523 0.0463 -0.0618 0.073 Uiso 1 calc R
C7 C 0.7545(7) -0.1706(8) 0.1356(5) 0.0420(19) Uani 1 d .
C8 C 0.7141(8) -0.2839(8) 0.1238(6) 0.051(2) Uani 1 d .
H8 H 0.7235 -0.3282 0.0791 0.062 Uiso 1 calc R
C9 C 0.6594(9) -0.3290(10) 0.1805(7) 0.065(3) Uani 1 d .
H9 H 0.6317 -0.4045 0.1738 0.078 Uiso 1 calc R
C10 C 0.6458(8) -0.2636(9) 0.2465(7) 0.059(3) Uani 1 d .
H10 H 0.6093 -0.2953 0.2841 0.071 Uiso 1 calc R
C11 C 0.6861(7) -0.1503(10) 0.2574(6) 0.053(2) Uani 1 d .
H11 H 0.6770 -0.1077 0.3029 0.064 Uiso 1 calc R
C12 C 0.7402(7) -0.0987(8) 0.2013(5) 0.0401(19) Uani 1 d .
C13 C 0.9091(7) -0.2032(8) 0.0284(5) 0.0413(19) Uani 1 d .
C14 C 1.0077(8) -0.2390(9) 0.0786(5) 0.050(2) Uani 1 d .
H14 H 1.0300 -0.2083 0.1313 0.060 Uiso 1 calc R
C15 C 1.0731(9) -0.3206(10) 0.0504(7) 0.061(3) Uani 1 d .
H15 H 1.1387 -0.3453 0.0838 0.073 Uiso 1 calc R
C16 C 1.0388(9) -0.3636(10) -0.0273(7) 0.061(3) Uani 1 d .
H16 H 1.0818 -0.4177 -0.0471 0.073 Uiso 1 calc R
C17 C 0.9416(10) -0.3280(11) -0.0769(7) 0.074(3) Uani 1 d .
H17 H 0.9194 -0.3581 -0.1298 0.089 Uiso 1 calc R
C18 C 0.8784(9) -0.2497(10) -0.0491(5) 0.057(3) Uani 1 d .
H18 H 0.8126 -0.2267 -0.0831 0.069 Uiso 1 calc R
C19 C 0.8995(7) 0.0097(7) 0.1286(5) 0.0379(18) Uani 1 d .
H19 H 0.9008 0.0844 0.1069 0.046 Uiso 1 calc R
C20 C 0.9569(7) -0.0128(8) 0.2087(6) 0.046(2) Uani 1 d .
H20 H 0.9342 -0.0747 0.2369 0.056 Uiso 1 calc R
C21 C 1.0545(8) 0.0583(9) 0.2524(6) 0.055(2) Uani 1 d .
H21A H 1.1206 0.0204 0.2467 0.083 Uiso 1 calc R
H21B H 1.0538 0.0647 0.3097 0.083 Uiso 1 calc R
H21C H 1.0510 0.1349 0.2286 0.083 Uiso 1 calc R
C22 C 0.3912(19) -0.166(2) 0.4238(13) 0.167(10) Uani 1 d D
Cl3 Cl 0.5096(6) -0.1288(7) 0.4093(4) 0.166(2) Uani 1 d D
Cl4A Cl 0.376(3) -0.226(5) 0.5059(14) 0.219(10) Uani 0.33 d PD
Cl4B Cl 0.3420(16) -0.097(2) 0.4952(12) 0.219(10) Uani 0.33 d PD
Cl4C Cl 0.386(4) -0.190(5) 0.5179(12) 0.219(10) Uani 0.33 d PD

loop_
_atom_site_aniso_label
_atom_site_aniso_U_11
_atom_site_aniso_U_22
_atom_site_aniso_U_33
_atom_site_aniso_U_23
_atom_site_aniso_U_13
_atom_site_aniso_U_12
Pt1 0.03509(18) 0.04205(19) 0.03553(17) -0.00349(14) 0.00437(12) -0.00270(15)
Cl1 0.0550(14) 0.0441(12) 0.0594(14) -0.0041(10) 0.0057(11) -0.0053(11)
Cl2 0.0545(15) 0.0745(18) 0.0741(16) -0.0237(14) 0.0265(13) -0.0023(13)
P1 0.0366(11) 0.0390(11) 0.0322(10) 0.0010(8) 0.0034(8) -0.0045(9)
C1 0.037(5) 0.046(5) 0.041(4) 0.001(4) 0.005(4) 0.001(4)
C2 0.041(5) 0.067(6) 0.040(4) 0.000(4) 0.009(4) -0.009(5)
C3 0.054(7) 0.081(8) 0.061(7) -0.008(6) -0.004(5) 0.012(6)
C4 0.072(8) 0.073(8) 0.053(6) 0.011(6) -0.001(5) 0.028(6)
C5 0.066(7) 0.067(7) 0.063(7) 0.025(5) 0.017(6) 0.011(6)
C6 0.058(6) 0.062(7) 0.062(6) 0.018(5) 0.010(5) -0.001(5)
C7 0.042(5) 0.047(5) 0.036(4) 0.004(4) 0.006(4) 0.000(4)
C8 0.057(6) 0.040(5) 0.056(5) 0.002(4) 0.012(5) -0.007(4)
C9 0.059(7) 0.061(7) 0.075(7) 0.002(6) 0.014(6) -0.018(6)
C10 0.052(6) 0.052(6) 0.071(7) 0.027(5) 0.012(5) -0.004(5)
C11 0.039(5) 0.078(7) 0.046(5) 0.011(5) 0.014(4) -0.001(5)
C12 0.031(4) 0.053(5) 0.033(4) 0.004(4) 0.001(3) -0.003(4)
C13 0.042(5) 0.039(5) 0.041(4) 0.001(4) 0.007(4) 0.003(4)
C14 0.052(6) 0.056(6) 0.039(5) -0.003(4) 0.004(4) -0.002(5)
C15 0.051(6) 0.066(7) 0.065(6) 0.008(5) 0.014(5) 0.018(5)
C16 0.067(7) 0.057(6) 0.064(6) -0.004(5) 0.028(6) 0.014(5)
C17 0.081(8) 0.088(9) 0.051(6) -0.020(6) 0.011(6) 0.015(7)
C18 0.052(6) 0.075(7) 0.040(5) -0.008(5) 0.000(4) 0.010(5)
C19 0.033(4) 0.033(4) 0.048(4) -0.002(4) 0.010(3) -0.007(4)
C20 0.043(5) 0.045(5) 0.052(5) -0.001(4) 0.013(4) -0.007(4)
C21 0.038(5) 0.058(6) 0.066(6) -0.010(5) 0.005(4) -0.009(5)
C22 0.16(2) 0.23(3) 0.129(16) -0.038(17) 0.069(15) -0.065(19)
Cl3 0.159(6) 0.209(6) 0.141(4) 0.007(5) 0.054(4) 0.040(5)
Cl4A 0.155(9) 0.33(3) 0.156(8) 0.123(12) 0.009(7) -0.106(12)
Cl4B 0.155(9) 0.33(3) 0.156(8) 0.123(12) 0.009(7) -0.106(12)
Cl4C 0.155(9) 0.33(3) 0.156(8) 0.123(12) 0.009(7) -0.106(12)

loop_
_atom_type_symbol
_atom_type_description
_atom_type_scat_dispersion_real
_atom_type_scat_dispersion_imag
_atom_type_scat_source
C C 0.0033 0.0016 'International Tables Vol C Tables 4.2.6.8 and 6.1.1.4'
H H 0.0000 0.0000 'International Tables Vol C Tables 4.2.6.8 and 6.1.1.4'
P P 0.1023 0.0942 'International Tables Vol C Tables 4.2.6.8 and 6.1.1.4'
Cl Cl 0.1484 0.1585 'International Tables Vol C Tables 4.2.6.8 and 6.1.1.4'
Pt Pt -1.7033 8.3905 'International Tables Vol C Tables 4.2.6.8 and 6.1.1.4'

loop_
_geom_angle_atom_site_label_1
_geom_angle_atom_site_label_2
_geom_angle_atom_site_label_3
_geom_angle
C12 Pt1 C19 87.7(3)
C12 Pt1 C20 87.3(4)
C19 Pt1 C20 38.1(3)
C12 Pt1 Cl2 90.8(3)
C19 Pt1 Cl2 167.2(2)
C20 Pt1 Cl2 154.5(3)
C12 Pt1 Cl1 175.2(2)
C19 Pt1 Cl1 91.4(2)
C20 Pt1 Cl1 95.0(3)
Cl2 Pt1 Cl1 89.04(10)
C19 P1 C7 103.1(4)
C19 P1 C1 109.3(4)
C7 P1 C1 112.8(4)
C19 P1 C13 112.9(4)
C7 P1 C13 111.2(4)
C1 P1 C13 107.6(4)
C2 C1 C6 119.1(9)
C2 C1 P1 122.3(7)
C6 C1 P1 118.5(7)
C1 C2 C3 118.9(9)
C1 C2 H2 120.5
C3 C2 H2 120.5
C4 C3 C2 120.9(11)
C4 C3 H3 119.5
C2 C3 H3 119.5
C5 C4 C3 120.2(10)
C5 C4 H4 119.9
C3 C4 H4 119.9
C4 C5 C6 121.0(11)
C4 C5 H5 119.5
C6 C5 H5 119.5
C5 C6 C1 119.8(10)
C5 C6 H6 120.1
C1 C6 H6 120.1
C8 C7 C12 123.3(8)
C8 C7 P1 122.8(7)
C12 C7 P1 113.9(7)
C9 C8 C7 118.0(9)
C9 C8 H8 121.0
C7 C8 H8 121.0
C10 C9 C8 120.9(10)
C10 C9 H9 119.6
C8 C9 H9 119.6
C9 C10 C11 120.5(10)
C9 C10 H10 119.8
C11 C10 H10 119.8
C10 C11 C12 121.4(10)
C10 C11 H11 119.3
C12 C11 H11 119.3
C11 C12 C7 115.8(9)
C11 C12 Pt1 125.9(7)
C7 C12 Pt1 118.2(6)
C18 C13 C14 118.6(9)
C18 C13 P1 121.8(7)
C14 C13 P1 119.7(7)
C15 C14 C13 120.4(9)
C15 C14 H14 119.8
C13 C14 H14 119.8
C16 C15 C14 118.5(10)
C16 C15 H15 120.7
C14 C15 H15 120.7
C15 C16 C17 121.0(10)
C15 C16 H16 119.5
C17 C16 H16 119.5
C18 C17 C16 120.2(10)
C18 C17 H17 119.9
C16 C17 H17 119.9
C17 C18 C13 121.3(10)
C17 C18 H18 119.4
C13 C18 H18 119.4
C20 C19 P1 121.2(7)
C20 C19 Pt1 73.0(5)
P1 C19 Pt1 104.8(4)
C20 C19 H19 119.4
P1 C19 H19 119.4
Pt1 C19 H19 92.1
C19 C20 C21 123.5(8)
C19 C20 Pt1 68.9(5)
C21 C20 Pt1 115.3(6)
C19 C20 H20 118.2
C21 C20 H20 118.2
Pt1 C20 H20 85.9
C20 C21 H21A 109.5
C20 C21 H21B 109.5
H21A C21 H21B 109.5
C20 C21 H21C 109.5
H21A C21 H21C 109.5
H21B C21 H21C 109.5
Cl4A C22 Cl4C 17(4)
Cl4A C22 Cl3 123(2)
Cl4C C22 Cl3 115.5(18)
Cl4A C22 Cl4B 57(3)
Cl4C C22 Cl4B 44(2)
Cl3 C22 Cl4B 118.8(15)
Cl4B Cl4A C22 64.4(16)
Cl4C Cl4B Cl4A 14(2)
Cl4C Cl4B C22 65.8(13)
Cl4A Cl4B C22 59.0(14)
Cl4B Cl4C C22 70.4(16)

loop_
_geom_bond_atom_site_label_1
_geom_bond_atom_site_label_2
_geom_bond_distance
Pt1 C12 1.997(9)
Pt1 C19 2.108(8)
Pt1 C20 2.161(9)
Pt1 Cl2 2.291(3)
Pt1 Cl1 2.394(2)
P1 C19 1.769(8)
P1 C7 1.772(9)
P1 C1 1.787(9)
P1 C13 1.797(9)
C1 C2 1.377(12)
C1 C6 1.394(13)
C2 C3 1.382(14)
C2 H2 0.9300
C3 C4 1.366(17)
C3 H3 0.9300
C4 C5 1.329(16)
C4 H4 0.9300
C5 C6 1.371(14)
C5 H5 0.9300
C6 H6 0.9300
C7 C8 1.391(12)
C7 C12 1.413(12)
C8 C9 1.387(14)
C8 H8 0.9300
C9 C10 1.373(15)
C9 H9 0.9300
C10 C11 1.389(14)
C10 H10 0.9300
C11 C12 1.404(12)
C11 H11 0.9300
C13 C18 1.371(12)
C13 C14 1.393(12)
C14 C15 1.393(13)
C14 H14 0.9300
C15 C16 1.363(14)
C15 H15 0.9300
C16 C17 1.375(15)
C16 H16 0.9300
C17 C18 1.347(14)
C17 H17 0.9300
C18 H18 0.9300
C19 C20 1.395(12)
C19 H19 0.9300
C20 C21 1.516(12)
C20 H20 0.9300
C21 H21A 0.9600
C21 H21B 0.9600
C21 H21C 0.9600
C22 Cl4A 1.58(2)
C22 Cl4C 1.61(2)
C22 Cl3 1.62(2)
C22 Cl4B 1.66(2)
Cl4A Cl4B 1.54(7)
Cl4B Cl4C 1.22(6)
